data_4347182
loop_
_publ_author_name
'Hogue, Ross W.'
'Feltham, Humphrey L. C.'
'Miller, Reece G.'
'Brooker, Sally'

_publ_section_title
;
 Spin Crossover in Dinuclear N4S2 Iron(II) Thioether-Triazole Complexes:
 Access to [HS-HS], [HS-LS], and [LS-LS] States.
;
_journal_issue 9
_journal_name_full 'Inorganic chemistry'
_journal_page_first 4152
_journal_page_last 4165
_journal_paper_doi 10.1021/acs.inorgchem.5b02851
_journal_volume 55
_journal_year 2016
_chemical_formula_sum 'C48 H62 B4 F16 Fe2 N14 S4'
_chemical_formula_weight 1422.29
_space_group_crystal_system monoclinic
_space_group_IT_number 14
_space_group_name_Hall '-P 2ybc'
_space_group_name_H-M_alt 'P 1 21/c 1'
_atom_sites_solution_hydrogens geom
_audit_creation_method SHELXL-2014/7
_cell_angle_alpha 90
_cell_angle_beta 134.03(3)
_cell_angle_gamma 90
_cell_formula_units_Z 2
_cell_length_a 10.6772(16)
_cell_length_b 24.8009(12)
_cell_length_c 16.296(2)
_cell_measurement_reflns_used 5883
_cell_measurement_temperature 100(2)
_cell_measurement_theta_max 62.7410
_cell_measurement_theta_min 4.1780
_cell_volume 3102.6(17)
_computing_structure_refinement 'SHELXL-2014/7 (Sheldrick, 2014)'
_diffrn_ambient_temperature 100(2)
_diffrn_measured_fraction_theta_full 0.985
_diffrn_measured_fraction_theta_max 0.985
_diffrn_measurement_device_type 'Oxford Diffraction SuperNova'
_diffrn_radiation_type CuK\a
_diffrn_radiation_wavelength 1.54184
_diffrn_reflns_av_R_equivalents 0.1256
_diffrn_reflns_av_unetI/netI 0.1148
_diffrn_reflns_Laue_measured_fraction_full 0.985
_diffrn_reflns_Laue_measured_fraction_max 0.985
_diffrn_reflns_limit_h_max 12
_diffrn_reflns_limit_h_min -11
_diffrn_reflns_limit_k_max 27
_diffrn_reflns_limit_k_min -28
_diffrn_reflns_limit_l_max 18
_diffrn_reflns_limit_l_min -18
_diffrn_reflns_number 18322
_diffrn_reflns_point_group_measured_fraction_full 0.985
_diffrn_reflns_point_group_measured_fraction_max 0.985
_diffrn_reflns_theta_full 62.619
_diffrn_reflns_theta_max 62.619
_diffrn_reflns_theta_min 4.173
_exptl_absorpt_coefficient_mu 5.853
_exptl_absorpt_correction_T_max 1.000
_exptl_absorpt_correction_T_min 0.36327
_exptl_absorpt_correction_type multi-scan
_exptl_absorpt_process_details 'SCALE3 abspack'
_exptl_crystal_colour colorless
_exptl_crystal_density_diffrn 1.522
_exptl_crystal_description block
_exptl_crystal_F_000 1456
_exptl_crystal_size_max 0.160
_exptl_crystal_size_mid 0.130
_exptl_crystal_size_min 0.110
_refine_diff_density_max 0.974
_refine_diff_density_min -0.648
_refine_diff_density_rms 0.121
_refine_ls_extinction_method none
_refine_ls_goodness_of_fit_ref 1.001
_refine_ls_hydrogen_treatment constr
_refine_ls_matrix_type full
_refine_ls_number_parameters 398
_refine_ls_number_reflns 4897
_refine_ls_number_restraints 0
_refine_ls_restrained_S_all 1.001
_refine_ls_R_factor_all 0.1051
_refine_ls_R_factor_gt 0.0731
_refine_ls_shift/su_max 0.001
_refine_ls_shift/su_mean 0.000
_refine_ls_structure_factor_coef Fsqd
_refine_ls_weighting_details 'w=1/[\s^2^(Fo^2^)+(0.1065P)^2^] where P=(Fo^2^+2Fc^2^)/3'
_refine_ls_weighting_scheme calc
_refine_ls_wR_factor_gt 0.1750
_refine_ls_wR_factor_ref 0.1979
_reflns_Friedel_coverage 0.000
_reflns_number_gt 3475
_reflns_number_total 4897
_reflns_threshold_expression 'I > 2\s(I)'
_cod_data_source_file ic5b02851_si_001.cif
_cod_data_source_block RWH430
_cod_original_cell_volume 3102.6(12)
_cod_original_sg_symbol_H-M 'P 21/c'
_cod_database_code 4347182
_shelx_shelxl_version_number 2014/7
_shelx_space_group_comment
;
The symmetry employed for this shelxl refinement is uniquely defined
by the following loop, which should always be used as a source of
symmetry information in preference to the above space-group names.
They are only intended as comments.
;
_shelx_estimated_absorpt_t_min 0.454
_shelx_estimated_absorpt_t_max 0.565

loop_
_space_group_symop_operation_xyz
'x, y, z'
'-x, y+1/2, -z+1/2'
'-x, -y, -z'
'x, -y-1/2, z-1/2'

loop_
_atom_site_label
_atom_site_type_symbol
_atom_site_fract_x
_atom_site_fract_y
_atom_site_fract_z
_atom_site_U_iso_or_equiv
_atom_site_adp_type
_atom_site_occupancy
_atom_site_site_symmetry_order
_atom_site_calc_flag
_atom_site_refinement_flags_posn
_atom_site_refinement_flags_adp
_atom_site_refinement_flags_occupancy
_atom_site_disorder_assembly
_atom_site_disorder_group
Fe1 Fe -0.30429(11) 0.55855(3) 0.07145(6) 0.0197(3) Uani 1 1 d . . . . .
C1 C -0.4326(7) 0.6149(2) 0.1685(4) 0.0278(13) Uani 1 1 d . . . . .
H1 H -0.4353 0.5786 0.1858 0.033 Uiso 1 1 calc R U . . .
C2 C -0.4839(8) 0.6552(2) 0.1989(5) 0.0302(14) Uani 1 1 d . . . . .
H2 H -0.5222 0.6468 0.2354 0.036 Uiso 1 1 calc R U . . .
C3 C -0.4780(8) 0.7081(2) 0.1748(5) 0.0367(16) Uani 1 1 d . . . . .
H3 H -0.5112 0.7367 0.1952 0.044 Uiso 1 1 calc R U . . .
C4 C -0.4235(9) 0.7186(2) 0.1211(5) 0.0383(16) Uani 1 1 d . . . . .
H4 H -0.4213 0.7546 0.1023 0.046 Uiso 1 1 calc R U . . .
C5 C -0.3717(7) 0.6766(2) 0.0943(4) 0.0247(13) Uani 1 1 d . . . . .
C6 C -0.2997(8) 0.6895(2) 0.0434(5) 0.0323(15) Uani 1 1 d . . . . .
H6A H -0.1789 0.7027 0.1054 0.039 Uiso 1 1 calc R U . . .
H6B H -0.3688 0.7195 -0.0114 0.039 Uiso 1 1 calc R U . . .
C7 C -0.5218(7) 0.6331(2) -0.1643(4) 0.0245(13) Uani 1 1 d . . . . .
H7A H -0.5841 0.6650 -0.1710 0.029 Uiso 1 1 calc R U . . .
H7B H -0.5254 0.6349 -0.2266 0.029 Uiso 1 1 calc R U . . .
C8 C -0.6129(7) 0.5835(2) -0.1784(4) 0.0214(12) Uani 1 1 d . . . . .
C9 C -0.8099(7) 0.52150(19) -0.2542(4) 0.0197(12) Uani 1 1 d . . . . .
C10 C -0.9687(8) 0.4891(2) -0.3396(4) 0.0282(13) Uani 1 1 d . . . . .
H10A H -0.9684 0.4755 -0.3966 0.034 Uiso 1 1 calc R U . . .
H10B H -1.0715 0.5129 -0.3802 0.034 Uiso 1 1 calc R U . . .
C11 C -1.1219(7) 0.4614(2) -0.2594(4) 0.0262(13) Uani 1 1 d . . . . .
H11A H -1.2221 0.4802 -0.3303 0.031 Uiso 1 1 calc R U . . .
H11B H -1.1689 0.4317 -0.2467 0.031 Uiso 1 1 calc R U . . .
C12 C -1.0286(8) 0.5004(2) -0.1616(4) 0.0243(13) Uani 1 1 d . . . . .
C13 C -1.1167(8) 0.5422(2) -0.1664(5) 0.0287(13) Uani 1 1 d . . . . .
H13 H -1.2346 0.5489 -0.2345 0.034 Uiso 1 1 calc R U . . .
C14 C -1.0335(8) 0.5747(2) -0.0713(5) 0.0279(14) Uani 1 1 d . . . . .
H14 H -1.0931 0.6042 -0.0741 0.033 Uiso 1 1 calc R U . . .
C15 C -0.8644(9) 0.5638(2) 0.0265(5) 0.0298(14) Uani 1 1 d . . . . .
H15 H -0.8060 0.5845 0.0937 0.036 Uiso 1 1 calc R U . . .
C16 C -0.7812(8) 0.5220(2) 0.0251(4) 0.0231(13) Uani 1 1 d . . . . .
H16 H -0.6633 0.5147 0.0926 0.028 Uiso 1 1 calc R U . . .
C17 C -0.8797(8) 0.5955(2) -0.3887(4) 0.0261(13) Uani 1 1 d . . . . .
H17A H -0.9666 0.5696 -0.4497 0.031 Uiso 1 1 calc R U . . .
H17B H -0.8024 0.6058 -0.3996 0.031 Uiso 1 1 calc R U . . .
C18 C -0.9741(9) 0.6454(2) -0.4020(5) 0.0382(16) Uani 1 1 d . . . . .
H18 H -0.8882 0.6695 -0.3350 0.046 Uiso 1 1 calc R U . . .
C19 C -1.1184(8) 0.6323(3) -0.4080(5) 0.0440(17) Uani 1 1 d . . . . .
H19A H -1.2056 0.6097 -0.4749 0.066 Uiso 1 1 calc R U . . .
H19B H -1.1732 0.6658 -0.4143 0.066 Uiso 1 1 calc R U . . .
H19C H -1.0700 0.6130 -0.3388 0.066 Uiso 1 1 calc R U . . .
C20 C -1.0452(11) 0.6746(3) -0.5110(5) 0.063(2) Uani 1 1 d . . . . .
H20A H -1.1310 0.6515 -0.5775 0.095 Uiso 1 1 calc R U . . .
H20B H -0.9490 0.6822 -0.5050 0.095 Uiso 1 1 calc R U . . .
H20C H -1.1006 0.7085 -0.5197 0.095 Uiso 1 1 calc R U . . .
N1 N -0.3792(6) 0.62476(16) 0.1156(3) 0.0225(10) Uani 1 1 d . . . . .
N2 N -0.5510(6) 0.54781(15) -0.0981(3) 0.0206(10) Uani 1 1 d . . . . .
N3 N -0.6760(6) 0.50774(16) -0.1462(3) 0.0200(10) Uani 1 1 d . . . . .
N4 N -0.7744(6) 0.56845(16) -0.2772(3) 0.0214(10) Uani 1 1 d . . . . .
N5 N -0.8588(6) 0.49095(16) -0.0674(3) 0.0207(10) Uani 1 1 d . . . . .
S1 S -0.29723(19) 0.63549(5) -0.02860(10) 0.0255(4) Uani 1 1 d . . . . .
S2 S -0.99114(19) 0.43249(5) -0.28051(10) 0.0247(4) Uani 1 1 d . . . . .
B1 B -0.4100(9) 0.5115(3) 0.3626(5) 0.0257(15) Uani 1 1 d . . . . .
F1 F -0.3779(5) 0.50549(15) 0.4606(3) 0.0417(9) Uani 1 1 d . . . . .
F2 F -0.4691(5) 0.46308(13) 0.3026(3) 0.0422(9) Uani 1 1 d . . . . .
F3 F -0.5337(5) 0.55093(13) 0.2943(3) 0.0399(9) Uani 1 1 d . . . . .
F4 F -0.2538(4) 0.52606(12) 0.3943(3) 0.0312(8) Uani 1 1 d . . . . .
B2 B 0.2308(11) 0.7104(3) 0.2477(7) 0.043(2) Uani 1 1 d . . . . .
F5 F 0.2152(7) 0.65790(16) 0.2258(4) 0.0828(16) Uani 1 1 d . . . . .
F6 F 0.2957(18) 0.7465(5) 0.2194(11) 0.070(3) Uiso 0.4 1 d . . P A 1
F7 F 0.3622(19) 0.7207(5) 0.3733(12) 0.084(4) Uiso 0.4 1 d . . P A 1
F8 F 0.0820(14) 0.7385(4) 0.2176(8) 0.038(2) Uiso 0.4 1 d . . P A 1
F9 F 0.2067(13) 0.7350(4) 0.1614(8) 0.084(3) Uiso 0.6 1 d . . P A 2
F10 F 0.3957(15) 0.7198(4) 0.3427(9) 0.099(3) Uiso 0.6 1 d . . P A 2
F11 F 0.1197(14) 0.7237(4) 0.2546(9) 0.092(3) Uiso 0.6 1 d . . P A 2
N6 N -0.3794(9) 0.6556(2) -0.2952(5) 0.0550(17) Uani 1 1 d . . . . .
C21 C -0.1479(8) 0.3288(3) 0.1113(5) 0.0336(15) Uani 1 1 d . . . . .
C22 C -0.0670(10) 0.2867(3) 0.0997(6) 0.0495(19) Uani 1 1 d . . . . .
H22A H 0.0599 0.2908 0.1595 0.074 Uiso 1 1 calc R U . . .
H22B H -0.1066 0.2894 0.0246 0.074 Uiso 1 1 calc R U . . .
H22C H -0.0996 0.2514 0.1071 0.074 Uiso 1 1 calc R U . . .
N7 N -0.2085(8) 0.3621(2) 0.1204(4) 0.0439(14) Uani 1 1 d . . . . .
C23 C -0.4489(9) 0.6363(2) -0.3836(6) 0.0412(16) Uani 1 1 d . . . . .
C24 C -0.5295(9) 0.6126(3) -0.4903(5) 0.0508(18) Uani 1 1 d . . . . .
H24A H -0.5366 0.6393 -0.5377 0.076 Uiso 1 1 calc R U . . .
H24B H -0.6470 0.6005 -0.5293 0.076 Uiso 1 1 calc R U . . .
H24C H -0.4603 0.5817 -0.4772 0.076 Uiso 1 1 calc R U . . .

loop_
_atom_site_aniso_label
_atom_site_aniso_U_11
_atom_site_aniso_U_22
_atom_site_aniso_U_33
_atom_site_aniso_U_23
_atom_site_aniso_U_13
_atom_site_aniso_U_12
Fe1 0.0176(6) 0.0266(5) 0.0141(4) -0.0006(3) 0.0107(4) 0.0008(3)
C1 0.027(4) 0.032(3) 0.021(3) -0.006(2) 0.016(3) -0.007(2)
C2 0.023(4) 0.039(3) 0.028(3) -0.007(2) 0.017(3) -0.002(3)
C3 0.041(4) 0.037(3) 0.041(4) -0.007(3) 0.031(4) 0.006(3)
C4 0.048(5) 0.033(3) 0.041(4) -0.003(3) 0.033(4) 0.002(3)
C5 0.017(3) 0.034(3) 0.019(3) -0.006(2) 0.011(3) -0.004(2)
C6 0.036(4) 0.031(3) 0.026(3) -0.004(2) 0.020(3) -0.003(3)
C7 0.023(3) 0.029(3) 0.021(3) 0.006(2) 0.015(3) 0.003(2)
C8 0.018(3) 0.032(3) 0.018(3) 0.002(2) 0.014(3) 0.003(2)
C9 0.020(3) 0.028(3) 0.015(3) 0.0013(19) 0.014(3) 0.002(2)
C10 0.020(4) 0.045(3) 0.015(3) -0.002(2) 0.011(3) -0.003(3)
C11 0.013(3) 0.041(3) 0.017(3) 0.003(2) 0.008(3) 0.001(2)
C12 0.022(4) 0.033(3) 0.019(3) 0.006(2) 0.015(3) 0.000(2)
C13 0.024(4) 0.033(3) 0.035(3) 0.006(2) 0.023(3) 0.004(3)
C14 0.026(4) 0.033(3) 0.030(3) 0.007(2) 0.022(3) 0.007(2)
C15 0.039(4) 0.031(3) 0.035(3) -0.002(2) 0.032(3) -0.004(3)
C16 0.023(4) 0.030(3) 0.014(3) 0.001(2) 0.012(3) 0.003(2)
C17 0.024(4) 0.037(3) 0.012(3) 0.004(2) 0.011(3) -0.003(2)
C18 0.032(4) 0.035(3) 0.019(3) -0.001(2) 0.007(3) -0.003(3)
C19 0.023(4) 0.047(4) 0.040(4) -0.007(3) 0.014(3) 0.008(3)
C20 0.065(6) 0.051(4) 0.029(4) 0.018(3) 0.016(4) 0.006(4)
N1 0.022(3) 0.029(2) 0.017(2) -0.0002(17) 0.013(2) 0.0001(19)
N2 0.025(3) 0.020(2) 0.023(2) -0.0008(17) 0.019(2) -0.0011(19)
N3 0.013(3) 0.031(2) 0.010(2) -0.0042(16) 0.006(2) -0.0031(18)
N4 0.015(3) 0.031(2) 0.012(2) 0.0017(17) 0.007(2) 0.0029(18)
N5 0.019(3) 0.028(2) 0.017(2) -0.0004(17) 0.013(2) -0.0011(19)
S1 0.0250(9) 0.0302(7) 0.0215(7) 0.0003(5) 0.0162(7) -0.0010(6)
S2 0.0208(9) 0.0326(7) 0.0171(7) -0.0027(5) 0.0118(7) -0.0022(6)
B1 0.019(4) 0.036(4) 0.022(3) 0.000(3) 0.014(3) 0.005(3)
F1 0.032(2) 0.073(2) 0.0232(17) 0.0071(15) 0.0207(18) 0.0005(17)
F2 0.034(2) 0.041(2) 0.056(2) -0.0162(17) 0.033(2) -0.0091(16)
F3 0.027(2) 0.050(2) 0.0351(19) 0.0103(15) 0.0192(19) 0.0091(16)
F4 0.023(2) 0.0480(19) 0.0280(17) -0.0061(13) 0.0199(16) -0.0103(15)
B2 0.039(5) 0.058(5) 0.037(4) 0.017(3) 0.029(4) 0.022(4)
F5 0.116(5) 0.042(3) 0.104(4) -0.010(2) 0.081(4) -0.008(2)
N6 0.077(5) 0.046(3) 0.053(4) 0.011(3) 0.049(4) 0.007(3)
C21 0.031(4) 0.052(4) 0.026(3) 0.008(3) 0.023(3) 0.009(3)
C22 0.054(5) 0.054(4) 0.051(4) 0.001(3) 0.040(4) 0.007(4)
N7 0.041(4) 0.063(4) 0.032(3) 0.002(2) 0.027(3) 0.008(3)
C23 0.048(5) 0.037(4) 0.048(4) 0.010(3) 0.037(4) 0.004(3)
C24 0.035(5) 0.069(5) 0.037(4) -0.011(3) 0.021(4) -0.017(4)

loop_
_atom_type_symbol
_atom_type_description
_atom_type_scat_dispersion_real
_atom_type_scat_dispersion_imag
_atom_type_scat_source
C C 0.0181 0.0091 'International Tables Vol C Tables 4.2.6.8 and 6.1.1.4'
H H 0.0000 0.0000 'International Tables Vol C Tables 4.2.6.8 and 6.1.1.4'
B B 0.0090 0.0039 'International Tables Vol C Tables 4.2.6.8 and 6.1.1.4'
N N 0.0311 0.0180 'International Tables Vol C Tables 4.2.6.8 and 6.1.1.4'
F F 0.0727 0.0534 'International Tables Vol C Tables 4.2.6.8 and 6.1.1.4'
S S 0.3331 0.5567 'International Tables Vol C Tables 4.2.6.8 and 6.1.1.4'
Fe Fe -1.1336 3.1974 'International Tables Vol C Tables 4.2.6.8 and 6.1.1.4'

loop_
_geom_angle_atom_site_label_1
_geom_angle_atom_site_label_2
_geom_angle_atom_site_label_3
_geom_angle
_geom_angle_site_symmetry_1
_geom_angle_site_symmetry_3
N2 Fe1 N3 96.89(15) . 3_465
N2 Fe1 N1 96.71(16) . .
N3 Fe1 N1 100.86(16) 3_465 .
N2 Fe1 N5 100.69(16) . 3_465
N3 Fe1 N5 88.91(16) 3_465 3_465
N1 Fe1 N5 158.87(17) . 3_465
N2 Fe1 S1 79.82(11) . .
N3 Fe1 S1 176.69(11) 3_465 .
N1 Fe1 S1 79.99(12) . .
N5 Fe1 S1 91.33(11) 3_465 .
N2 Fe1 S2 177.01(12) . 3_465
N3 Fe1 S2 80.12(11) 3_465 3_465
N1 Fe1 S2 83.72(12) . 3_465
N5 Fe1 S2 79.54(11) 3_465 3_465
S1 Fe1 S2 103.16(5) . 3_465
N1 C1 C2 123.1(5) . .
C3 C2 C1 118.4(6) . .
C4 C3 C2 119.0(5) . .
C3 C4 C5 119.9(6) . .
N1 C5 C4 121.8(5) . .
N1 C5 C6 119.2(5) . .
C4 C5 C6 118.9(5) . .
C5 C6 S1 116.6(4) . .
C8 C7 S1 112.7(3) . .
N2 C8 N4 109.9(5) . .
N2 C8 C7 125.6(5) . .
N4 C8 C7 124.5(4) . .
N3 C9 N4 109.7(4) . .
N3 C9 C10 125.7(4) . .
N4 C9 C10 124.4(4) . .
C9 C10 S2 114.2(4) . .
C12 C11 S2 115.3(4) . .
N5 C12 C13 121.6(5) . .
N5 C12 C11 118.0(5) . .
C13 C12 C11 120.4(5) . .
C12 C13 C14 119.8(6) . .
C15 C14 C13 119.2(5) . .
C14 C15 C16 118.3(5) . .
N5 C16 C15 123.2(5) . .
N4 C17 C18 114.2(4) . .
C19 C18 C17 112.5(5) . .
C19 C18 C20 111.3(6) . .
C17 C18 C20 107.1(5) . .
C1 N1 C5 117.8(4) . .
C1 N1 Fe1 119.7(3) . .
C5 N1 Fe1 122.5(3) . .
C8 N2 N3 107.3(4) . .
C8 N2 Fe1 121.3(4) . .
N3 N2 Fe1 131.3(3) . .
C9 N3 N2 107.0(4) . .
C9 N3 Fe1 120.7(3) . 3_465
N2 N3 Fe1 131.6(3) . 3_465
C9 N4 C8 106.1(4) . .
C9 N4 C17 127.7(4) . .
C8 N4 C17 126.0(4) . .
C16 N5 C12 117.9(5) . .
C16 N5 Fe1 118.4(4) . 3_465
C12 N5 Fe1 122.3(3) . 3_465
C6 S1 C7 102.4(3) . .
C6 S1 Fe1 96.90(19) . .
C7 S1 Fe1 98.86(17) . .
C11 S2 C10 101.5(3) . .
C11 S2 Fe1 96.42(17) . 3_465
C10 S2 Fe1 98.22(18) . 3_465
F3 B1 F1 109.7(5) . .
F3 B1 F2 109.4(5) . .
F1 B1 F2 110.2(5) . .
F3 B1 F4 109.8(5) . .
F1 B1 F4 108.8(5) . .
F2 B1 F4 108.8(5) . .
F11 B2 F10 113.7(9) . .
F11 B2 F5 108.6(8) . .
F10 B2 F5 107.6(7) . .
F11 B2 F9 115.9(8) . .
F10 B2 F9 105.5(9) . .
F5 B2 F9 105.0(7) . .
F5 B2 F6 122.6(8) . .
F5 B2 F8 118.0(8) . .
F6 B2 F8 104.8(8) . .
F5 B2 F7 111.0(7) . .
F6 B2 F7 97.7(10) . .
F8 B2 F7 98.2(8) . .
N7 C21 C22 178.7(7) . .
N6 C23 C24 178.6(8) . .

loop_
_geom_bond_atom_site_label_1
_geom_bond_atom_site_label_2
_geom_bond_distance
_geom_bond_site_symmetry_2
Fe1 N2 2.127(5) .
Fe1 N3 2.142(4) 3_465
Fe1 N1 2.158(4) .
Fe1 N5 2.168(4) 3_465
Fe1 S1 2.5448(14) .
Fe1 S2 2.582(2) 3_465
C1 N1 1.345(7) .
C1 C2 1.387(8) .
C2 C3 1.381(8) .
C3 C4 1.373(9) .
C4 C5 1.383(8) .
C5 N1 1.350(6) .
C5 C6 1.505(8) .
C6 S1 1.794(6) .
C7 C8 1.484(7) .
C7 S1 1.809(6) .
C8 N2 1.315(6) .
C8 N4 1.358(7) .
C9 N3 1.326(6) .
C9 N4 1.355(6) .
C9 C10 1.475(7) .
C10 S2 1.811(5) .
C11 C12 1.503(7) .
C11 S2 1.803(6) .
C12 N5 1.353(7) .
C12 C13 1.364(8) .
C13 C14 1.389(8) .
C14 C15 1.368(8) .
C15 C16 1.375(7) .
C16 N5 1.348(6) .
C17 N4 1.476(6) .
C17 C18 1.513(8) .
C18 C19 1.509(10) .
C18 C20 1.543(8) .
N2 N3 1.389(6) .
N3 Fe1 2.142(4) 3_465
N5 Fe1 2.168(4) 3_465
S2 Fe1 2.582(2) 3_465
B1 F3 1.378(7) .
B1 F1 1.388(7) .
B1 F2 1.392(7) .
B1 F4 1.408(8) .
B2 F11 1.309(13) .
B2 F10 1.328(13) .
B2 F5 1.329(9) .
B2 F9 1.383(11) .
B2 F6 1.393(14) .
B2 F8 1.473(13) .
B2 F7 1.495(16) .
N6 C23 1.170(8) .
C21 N7 1.121(7) .
C21 C22 1.449(9) .
C23 C24 1.424(9) .

loop_
_geom_torsion_atom_site_label_1
_geom_torsion_atom_site_label_2
_geom_torsion_atom_site_label_3
_geom_torsion_atom_site_label_4
_geom_torsion
_geom_torsion_site_symmetry_4
N1 C1 C2 C3 -0.7(9) .
C1 C2 C3 C4 0.6(9) .
C2 C3 C4 C5 -1.5(10) .
C3 C4 C5 N1 2.6(9) .
C3 C4 C5 C6 -175.4(6) .
N1 C5 C6 S1 20.3(7) .
C4 C5 C6 S1 -161.6(5) .
S1 C7 C8 N2 9.0(7) .
S1 C7 C8 N4 -171.3(4) .
N3 C9 C10 S2 11.4(7) .
N4 C9 C10 S2 -173.4(4) .
S2 C11 C12 N5 -34.5(6) .
S2 C11 C12 C13 149.2(4) .
N5 C12 C13 C14 -2.5(8) .
C11 C12 C13 C14 173.6(5) .
C12 C13 C14 C15 -1.0(8) .
C13 C14 C15 C16 2.6(8) .
C14 C15 C16 N5 -0.9(8) .
N4 C17 C18 C19 -68.8(6) .
N4 C17 C18 C20 168.7(5) .
C2 C1 N1 C5 1.7(8) .
C2 C1 N1 Fe1 -179.6(4) .
C4 C5 N1 C1 -2.6(8) .
C6 C5 N1 C1 175.4(5) .
C4 C5 N1 Fe1 178.7(4) .
C6 C5 N1 Fe1 -3.3(7) .
N4 C8 N2 N3 0.4(6) .
C7 C8 N2 N3 -179.8(5) .
N4 C8 N2 Fe1 -177.6(3) .
C7 C8 N2 Fe1 2.1(7) .
N4 C9 N3 N2 0.7(5) .
C10 C9 N3 N2 176.5(5) .
N4 C9 N3 Fe1 171.9(3) 3_465
C10 C9 N3 Fe1 -12.3(7) 3_465
C8 N2 N3 C9 -0.7(5) .
Fe1 N2 N3 C9 177.1(3) .
C8 N2 N3 Fe1 -170.5(4) 3_465
Fe1 N2 N3 Fe1 7.3(6) 3_465
N3 C9 N4 C8 -0.4(6) .
C10 C9 N4 C8 -176.3(5) .
N3 C9 N4 C17 173.9(5) .
C10 C9 N4 C17 -2.1(9) .
N2 C8 N4 C9 0.0(6) .
C7 C8 N4 C9 -179.8(5) .
N2 C8 N4 C17 -174.4(5) .
C7 C8 N4 C17 5.8(8) .
C18 C17 N4 C9 106.5(6) .
C18 C17 N4 C8 -80.3(7) .
C15 C16 N5 C12 -2.5(8) .
C15 C16 N5 Fe1 164.2(4) 3_465
C13 C12 N5 C16 4.2(7) .
C11 C12 N5 C16 -172.1(5) .
C13 C12 N5 Fe1 -161.9(4) 3_465
C11 C12 N5 Fe1 21.8(6) 3_465
C5 C6 S1 C7 78.1(5) .
C5 C6 S1 Fe1 -22.6(5) .
C8 C7 S1 C6 -111.5(4) .
C8 C7 S1 Fe1 -12.4(4) .
C12 C11 S2 C10 -73.2(4) .
C12 C11 S2 Fe1 26.6(4) 3_465
C9 C10 S2 C11 93.6(4) .
C9 C10 S2 Fe1 -4.7(4) 3_465
